data_4077567
loop_
_publ_author_name
'Werner, Helmut'
'Canepa, Giuseppe'
'Ilg, Kerstin'
'Wolf, Justin'

_publ_section_title
;
 Half-Sandwich Type Rhodium(I) Complexes with Arenes and Functionalized
 Arenes C6H5X(CH2)nPR2(R =iPr,tBu) as Nonchelating and Chelating Ligands
;
_journal_issue 23
_journal_name_full Organometallics
_journal_page_first 4756
_journal_paper_doi 10.1021/om0004646
_journal_volume 19
_journal_year 2000
_chemical_formula_sum 'C23 H39 F6 P2 Rh'
_chemical_formula_weight 594.39
_chemical_melting_point '187_C (decay)'
_chemical_name_systematic
; 
 ? 
;
_space_group_IT_number 14
_symmetry_cell_setting monoclinic
_symmetry_Int_Tables_number 14
_symmetry_space_group_name_Hall '-P 2ybc'
_symmetry_space_group_name_H-M 'P 1 21/c 1'
_atom_sites_solution_hydrogens geom
_atom_sites_solution_primary direct
_atom_sites_solution_secondary difmap
_audit_creation_method SHELXL-97
_cell_angle_alpha 90.00
_cell_angle_beta 104.023(14)
_cell_angle_gamma 90.00
_cell_formula_units_Z 4
_cell_length_a 13.4365(16)
_cell_length_b 9.7565(8)
_cell_length_c 20.086(2)
_cell_measurement_reflns_used 5000
_cell_measurement_temperature 173(2)
_cell_measurement_theta_max 25.02
_cell_measurement_theta_min 2.29
_cell_volume 2554.7(5)
_computing_cell_refinement 'IPDS (STOE)'
_computing_data_collection 'IPDS (STOE)'
_computing_data_reduction 'IPDS (STOE)'
_computing_structure_refinement 'SHELXL-97 (Sheldrick, 1997)'
_computing_structure_solution 'SHELXS-97 (Sheldrick, 1990)'
_diffrn_ambient_temperature 173(2)
_diffrn_measured_fraction_theta_full 0.999
_diffrn_measured_fraction_theta_max 0.999
_diffrn_measurement_device_type 'IPDS (STOE)'
_diffrn_measurement_method Phi-scans
_diffrn_radiation_monochromator graphite
_diffrn_radiation_source 'fine-focus sealed tube'
_diffrn_radiation_type MoK\a
_diffrn_radiation_wavelength 0.71073
_diffrn_reflns_av_R_equivalents 0.0562
_diffrn_reflns_av_sigmaI/netI 0.0367
_diffrn_reflns_limit_h_max 15
_diffrn_reflns_limit_h_min -15
_diffrn_reflns_limit_k_max 11
_diffrn_reflns_limit_k_min -11
_diffrn_reflns_limit_l_max 23
_diffrn_reflns_limit_l_min -23
_diffrn_reflns_number 21382
_diffrn_reflns_theta_full 25.02
_diffrn_reflns_theta_max 25.02
_diffrn_reflns_theta_min 2.29
_diffrn_standards_decay_% 0
_diffrn_standards_interval_count 0
_diffrn_standards_number 0
_exptl_absorpt_coefficient_mu 0.847
_exptl_absorpt_correction_type none
_exptl_crystal_colour yellow
_exptl_crystal_density_diffrn 1.530
_exptl_crystal_density_method 'not measured'
_exptl_crystal_description prism
_exptl_crystal_F_000 1200
_exptl_crystal_size_max 0.19
_exptl_crystal_size_mid 0.15
_exptl_crystal_size_min 0.14
_refine_diff_density_max 0.683
_refine_diff_density_min -1.409
_refine_diff_density_rms 0.093
_refine_ls_extinction_coef 0.0031(5)
_refine_ls_extinction_expression Fc^*^=kFc[1+0.001xFc^2^\l^3^/sin(2\q)]^-1/4^
_refine_ls_extinction_method SHELXL
_refine_ls_goodness_of_fit_ref 1.010
_refine_ls_hydrogen_treatment mixed
_refine_ls_matrix_type full
_refine_ls_number_parameters 331
_refine_ls_number_reflns 4506
_refine_ls_number_restraints 62
_refine_ls_restrained_S_all 1.043
_refine_ls_R_factor_all 0.0535
_refine_ls_R_factor_gt 0.0413
_refine_ls_shift/su_max 0.000
_refine_ls_shift/su_mean 0.000
_refine_ls_structure_factor_coef Fsqd
_refine_ls_weighting_details 'calc w=1/[\s^2^(Fo^2^)+(0.0773P)^2^+0.0000P] where P=(Fo^2^+2Fc^2^)/3'
_refine_ls_weighting_scheme calc
_refine_ls_wR_factor_gt 0.1046
_refine_ls_wR_factor_ref 0.1105
_reflns_number_gt 3539
_reflns_number_total 4506
_reflns_threshold_expression >2sigma(I)
_cod_data_source_file om0004646.cif
_cod_data_source_block 12
_cod_original_sg_symbol_H-M P21/c
_cod_database_code 4077567

loop_
_symmetry_equiv_pos_as_xyz
'x, y, z'
'-x, y+1/2, -z+1/2'
'-x, -y, -z'
'x, -y-1/2, z-1/2'

loop_
_atom_site_label
_atom_site_type_symbol
_atom_site_fract_x
_atom_site_fract_y
_atom_site_fract_z
_atom_site_U_iso_or_equiv
_atom_site_adp_type
_atom_site_occupancy
_atom_site_symmetry_multiplicity
_atom_site_calc_flag
_atom_site_refinement_flags
_atom_site_disorder_assembly
_atom_site_disorder_group
Rh Rh 0.27917(2) 0.85465(3) 0.112249(15) 0.02960(14) Uani 1 1 d . . .
P1 P 0.14824(8) 0.81532(11) 0.16262(5) 0.0331(2) Uani 1 1 d . . .
C1 C 0.2635(3) 1.0887(4) 0.1150(2) 0.0368(9) Uani 1 1 d . . .
C2 C 0.2634(3) 1.0547(4) 0.0472(2) 0.0379(9) Uani 1 1 d . . .
H2 H 0.2082 1.0831 0.0106 0.045 Uiso 1 1 calc R . .
C3 C 0.3446(3) 0.9791(4) 0.0334(2) 0.0409(10) Uani 1 1 d . . .
H3 H 0.3434 0.9544 -0.0125 0.049 Uiso 1 1 calc R . .
C4 C 0.4275(3) 0.9396(5) 0.0868(3) 0.0452(11) Uani 1 1 d . . .
H4 H 0.4813 0.8859 0.0771 0.054 Uiso 1 1 calc R . .
C5 C 0.4313(3) 0.9794(5) 0.1548(3) 0.0473(11) Uani 1 1 d . . .
H5 H 0.4887 0.9558 0.1910 0.057 Uiso 1 1 calc R . .
C6 C 0.3496(4) 1.0542(4) 0.1686(2) 0.0419(10) Uani 1 1 d . . .
H6 H 0.3519 1.0821 0.2142 0.050 Uiso 1 1 calc R . .
C7 C 0.1751(4) 1.1689(5) 0.1293(3) 0.0504(12) Uani 1 1 d . . .
H7A H 0.1611 1.2485 0.0978 0.060 Uiso 1 1 calc R . .
H7B H 0.1952 1.2047 0.1767 0.060 Uiso 1 1 calc R . .
C8 C 0.0769(4) 1.0859(5) 0.1209(3) 0.0500(11) Uani 1 1 d . . .
H8A H 0.0603 1.0427 0.0749 0.060 Uiso 1 1 calc R . .
H8B H 0.0200 1.1489 0.1231 0.060 Uiso 1 1 calc R . .
C9 C 0.0836(4) 0.9746(5) 0.1749(2) 0.0479(11) Uani 1 1 d . . .
H9A H 0.0129 0.9516 0.1776 0.057 Uiso 1 1 calc R . .
H9B H 0.1193 1.0135 0.2199 0.057 Uiso 1 1 calc R . .
C10 C 0.1886(3) 0.7439(4) 0.2499(2) 0.0372(9) Uani 1 1 d . . .
H10 H 0.2058 0.6454 0.2447 0.045 Uiso 1 1 calc R . .
C11 C 0.0373(3) 0.7058(5) 0.1212(2) 0.0435(10) Uani 1 1 d . . .
H11 H -0.0165 0.7238 0.1469 0.052 Uiso 1 1 calc R . .
C12 C 0.2860(4) 0.8122(5) 0.2910(2) 0.0502(11) Uani 1 1 d . . .
H12A H 0.2718 0.9086 0.2990 0.075 Uiso 1 1 calc R . .
H12B H 0.3393 0.8068 0.2653 0.075 Uiso 1 1 calc R . .
H12C H 0.3096 0.7653 0.3351 0.075 Uiso 1 1 calc R . .
C13 C 0.1038(4) 0.7461(6) 0.2894(3) 0.0542(12) Uani 1 1 d . . .
H13A H 0.1275 0.6973 0.3330 0.081 Uiso 1 1 calc R . .
H13B H 0.0422 0.7012 0.2619 0.081 Uiso 1 1 calc R . .
H13C H 0.0877 0.8412 0.2984 0.081 Uiso 1 1 calc R . .
C14 C -0.0098(4) 0.7506(6) 0.0476(2) 0.0549(12) Uani 1 1 d . . .
H14A H 0.0404 0.7381 0.0199 0.082 Uiso 1 1 calc R . .
H14B H -0.0293 0.8475 0.0472 0.082 Uiso 1 1 calc R . .
H14C H -0.0708 0.6951 0.0285 0.082 Uiso 1 1 calc R . .
C15 C 0.0551(4) 0.5500(5) 0.1254(3) 0.0538(12) Uani 1 1 d . . .
H15A H -0.0101 0.5025 0.1074 0.081 Uiso 1 1 calc R . .
H15B H 0.0831 0.5234 0.1734 0.081 Uiso 1 1 calc R . .
H15C H 0.1038 0.5248 0.0982 0.081 Uiso 1 1 calc R . .
C20 C 0.3144(3) 0.6400(4) 0.1267(2) 0.0339(8) Uani 1 1 d . . .
H20 H 0.2769 0.6458 0.1611 0.041 Uiso 1 1 calc R . .
C21 C 0.2614(3) 0.6649(4) 0.0586(2) 0.0362(9) Uani 1 1 d . . .
H21 H 0.1914 0.6916 0.0495 0.043 Uiso 1 1 calc R . .
C22 C 0.3110(4) 0.6511(4) -0.0008(2) 0.0444(10) Uani 1 1 d . . .
H22A H 0.3850 0.6730 0.0145 0.053 Uiso 1 1 calc R . .
H22B H 0.2791 0.7163 -0.0376 0.053 Uiso 1 1 calc R . .
C23 C 0.2973(5) 0.5044(5) -0.0284(3) 0.0585(13) Uani 1 1 d . . .
H23A H 0.2251 0.4927 -0.0544 0.070 Uiso 1 1 calc R . .
H23B H 0.3412 0.4919 -0.0610 0.070 Uiso 1 1 calc R . .
C24 C 0.3226(5) 0.3927(5) 0.0254(3) 0.0660(16) Uani 1 1 d . . .
H24A H 0.3112 0.3030 0.0017 0.079 Uiso 1 1 calc R . .
H24B H 0.2736 0.3994 0.0549 0.079 Uiso 1 1 calc R . .
C25 C 0.4309(5) 0.3937(6) 0.0715(3) 0.0690(17) Uani 1 1 d . . .
H25A H 0.4749 0.4478 0.0483 0.083 Uiso 1 1 calc R . .
H25B H 0.4569 0.2984 0.0753 0.083 Uiso 1 1 calc R . .
C26 C 0.4444(4) 0.4504(5) 0.1439(3) 0.0565(13) Uani 1 1 d . . .
H26A H 0.5149 0.4287 0.1705 0.068 Uiso 1 1 calc R . .
H26B H 0.3963 0.4016 0.1661 0.068 Uiso 1 1 calc R . .
C27 C 0.4270(3) 0.6048(5) 0.1493(2) 0.0439(10) Uani 1 1 d . . .
H27A H 0.4542 0.6347 0.1974 0.053 Uiso 1 1 calc R . .
H27B H 0.4649 0.6547 0.1203 0.053 Uiso 1 1 calc R . .
P2 P 0.25919(9) 1.33990(12) 0.33406(6) 0.0393(3) Uani 1 1 d . . .
F4 F 0.1667(3) 1.3886(4) 0.27533(19) 0.0900(12) Uani 1 1 d U A .
F2 F 0.3533(2) 1.2922(4) 0.3939(2) 0.0849(11) Uani 1 1 d U A .
F1 F 0.2170(5) 1.1903(5) 0.3172(3) 0.0861(18) Uani 0.819(8) 1 d PDU A 1
F6 F 0.3041(4) 1.4895(4) 0.3508(2) 0.0804(17) Uani 0.819(8) 1 d PDU A 1
F3 F 0.1946(4) 1.3509(9) 0.3886(3) 0.096(2) Uani 0.819(8) 1 d PDU A 1
F5 F 0.3279(4) 1.3229(8) 0.2809(3) 0.104(2) Uani 0.819(8) 1 d PDU A 1
F1^ F 0.289(2) 1.207(3) 0.3065(11) 0.088(7) Uani 0.181(8) 1 d PDU A 2
F6^ F 0.214(2) 1.466(3) 0.3663(11) 0.087(7) Uani 0.181(8) 1 d PDU A 2
F3^ F 0.1939(18) 1.262(3) 0.3773(13) 0.078(7) Uani 0.181(8) 1 d PDU A 2
F5^ F 0.3115(17) 1.423(3) 0.2901(13) 0.089(8) Uani 0.181(8) 1 d PDU A 2

loop_
_atom_site_aniso_label
_atom_site_aniso_U_11
_atom_site_aniso_U_22
_atom_site_aniso_U_33
_atom_site_aniso_U_23
_atom_site_aniso_U_13
_atom_site_aniso_U_12
Rh 0.02796(19) 0.03176(19) 0.03034(19) 0.00342(13) 0.00949(12) 0.00195(12)
P1 0.0287(5) 0.0408(5) 0.0320(5) 0.0056(4) 0.0115(4) 0.0034(4)
C1 0.040(2) 0.0287(19) 0.044(2) 0.0021(17) 0.0154(18) -0.0015(16)
C2 0.045(2) 0.032(2) 0.039(2) 0.0124(17) 0.0143(18) 0.0047(17)
C3 0.051(3) 0.036(2) 0.042(2) 0.0067(18) 0.024(2) -0.0039(18)
C4 0.035(2) 0.039(2) 0.069(3) 0.013(2) 0.027(2) -0.0040(18)
C5 0.037(2) 0.043(2) 0.058(3) 0.002(2) 0.002(2) -0.0116(19)
C6 0.052(3) 0.034(2) 0.039(2) -0.0029(18) 0.0076(19) -0.0104(18)
C7 0.066(3) 0.037(2) 0.055(3) 0.006(2) 0.028(2) 0.015(2)
C8 0.051(3) 0.053(3) 0.053(3) 0.013(2) 0.024(2) 0.021(2)
C9 0.046(2) 0.057(3) 0.049(2) 0.014(2) 0.027(2) 0.018(2)
C10 0.037(2) 0.042(2) 0.034(2) 0.0032(18) 0.0135(18) -0.0002(17)
C11 0.029(2) 0.062(3) 0.039(2) 0.007(2) 0.0071(17) 0.0010(19)
C12 0.054(3) 0.060(3) 0.034(2) 0.001(2) 0.006(2) -0.011(2)
C13 0.053(3) 0.073(3) 0.044(3) 0.014(2) 0.025(2) 0.005(2)
C14 0.037(2) 0.077(3) 0.045(3) 0.011(2) -0.001(2) -0.002(2)
C15 0.045(3) 0.063(3) 0.051(3) 0.004(2) 0.005(2) -0.020(2)
C20 0.035(2) 0.0276(19) 0.041(2) -0.0017(16) 0.0127(17) 0.0008(15)
C21 0.036(2) 0.037(2) 0.036(2) -0.0043(17) 0.0107(17) 0.0023(16)
C22 0.059(3) 0.040(2) 0.038(2) -0.0047(19) 0.020(2) 0.000(2)
C23 0.089(4) 0.049(3) 0.046(3) -0.007(2) 0.031(3) -0.011(3)
C24 0.109(5) 0.040(3) 0.062(3) -0.009(2) 0.046(3) -0.004(3)
C25 0.094(5) 0.044(3) 0.084(4) 0.012(3) 0.050(4) 0.023(3)
C26 0.052(3) 0.053(3) 0.070(3) 0.016(3) 0.026(2) 0.018(2)
C27 0.037(2) 0.048(2) 0.046(2) 0.009(2) 0.0074(19) 0.0107(19)
P2 0.0364(6) 0.0445(6) 0.0370(6) 0.0030(5) 0.0090(5) 0.0003(4)
F4 0.077(2) 0.099(3) 0.073(2) 0.017(2) -0.0227(18) 0.011(2)
F2 0.0486(18) 0.107(3) 0.088(2) 0.034(2) -0.0061(17) -0.0052(18)
F1 0.090(4) 0.052(2) 0.105(4) 0.004(2) 0.002(3) -0.027(2)
F6 0.086(3) 0.045(2) 0.091(3) -0.001(2) -0.017(2) -0.011(2)
F3 0.062(3) 0.175(6) 0.060(3) -0.033(3) 0.029(2) -0.022(3)
F5 0.092(4) 0.151(6) 0.086(3) -0.034(3) 0.056(3) -0.027(4)
F1^ 0.095(11) 0.084(10) 0.078(10) -0.026(8) 0.010(8) 0.037(8)
F6^ 0.098(11) 0.081(10) 0.077(10) -0.016(8) 0.014(8) 0.040(8)
F3^ 0.066(9) 0.093(10) 0.075(11) 0.035(8) 0.015(7) -0.002(8)
F5^ 0.088(10) 0.094(11) 0.099(11) 0.036(9) 0.053(8) -0.006(8)

loop_
_atom_type_symbol
_atom_type_description
_atom_type_scat_dispersion_real
_atom_type_scat_dispersion_imag
_atom_type_scat_source
C C 0.0033 0.0016 'International Tables Vol C Tables 4.2.6.8 and 6.1.1.4'
H H 0.0000 0.0000 'International Tables Vol C Tables 4.2.6.8 and 6.1.1.4'
F F 0.0171 0.0103 'International Tables Vol C Tables 4.2.6.8 and 6.1.1.4'
P P 0.1023 0.0942 'International Tables Vol C Tables 4.2.6.8 and 6.1.1.4'
Rh Rh -1.1178 0.9187 'International Tables Vol C Tables 4.2.6.8 and 6.1.1.4'

loop_
_geom_angle_atom_site_label_1
_geom_angle_atom_site_label_2
_geom_angle_atom_site_label_3
_geom_angle
C21 Rh C20 38.30(16)
C21 Rh P1 94.30(12)
C20 Rh P1 86.79(11)
C21 Rh C1 151.47(15)
C20 Rh C1 169.67(16)
P1 Rh C1 94.15(10)
C21 Rh C4 101.29(16)
C20 Rh C4 101.79(15)
P1 Rh C4 163.33(13)
C1 Rh C4 74.88(15)
C21 Rh C3 97.10(15)
C20 Rh C3 119.49(15)
P1 Rh C3 148.62(12)
C1 Rh C3 63.23(14)
C4 Rh C3 35.00(16)
C21 Rh C2 117.45(16)
C20 Rh C2 151.47(15)
P1 Rh C2 114.68(11)
C1 Rh C2 35.26(14)
C4 Rh C2 62.91(15)
C3 Rh C2 34.94(15)
C21 Rh C6 162.67(17)
C20 Rh C6 134.14(16)
P1 Rh C6 101.09(12)
C1 Rh C6 35.62(15)
C4 Rh C6 62.68(17)
C3 Rh C6 73.70(15)
C2 Rh C6 62.88(15)
C21 Rh C5 127.97(17)
C20 Rh C5 108.10(16)
P1 Rh C5 128.71(13)
C1 Rh C5 63.49(16)
C4 Rh C5 35.04(17)
C3 Rh C5 62.63(17)
C2 Rh C5 73.96(16)
C6 Rh C5 34.76(16)
C9 P1 C10 103.5(2)
C9 P1 C11 101.2(2)
C10 P1 C11 103.2(2)
C9 P1 Rh 111.29(15)
C10 P1 Rh 114.08(13)
C11 P1 Rh 121.52(15)
C2 C1 C6 119.4(4)
C2 C1 C7 119.5(4)
C6 C1 C7 121.0(4)
C2 C1 Rh 73.7(2)
C6 C1 Rh 73.7(2)
C7 C1 Rh 127.0(3)
C3 C2 C1 120.0(4)
C3 C2 Rh 72.5(2)
C1 C2 Rh 71.0(2)
C2 C3 C4 120.5(4)
C2 C3 Rh 72.5(2)
C4 C3 Rh 72.4(2)
C3 C4 C5 120.2(4)
C3 C4 Rh 72.6(2)
C5 C4 Rh 73.6(2)
C6 C5 C4 119.2(4)
C6 C5 Rh 71.8(2)
C4 C5 Rh 71.4(2)
C5 C6 C1 120.6(4)
C5 C6 Rh 73.4(2)
C1 C6 Rh 70.7(2)
C1 C7 C8 113.9(4)
C7 C8 C9 113.6(4)
C8 C9 P1 117.2(3)
C12 C10 C13 111.2(4)
C12 C10 P1 111.5(3)
C13 C10 P1 113.7(3)
C14 C11 C15 111.1(4)
C14 C11 P1 111.6(3)
C15 C11 P1 116.5(3)
C21 C20 C27 124.6(4)
C21 C20 Rh 69.9(2)
C27 C20 Rh 115.7(3)
C20 C21 C22 122.6(4)
C20 C21 Rh 71.8(2)
C22 C21 Rh 117.5(3)
C21 C22 C23 109.4(4)
C24 C23 C22 115.4(4)
C23 C24 C25 116.5(5)
C24 C25 C26 117.3(4)
C25 C26 C27 116.0(4)
C20 C27 C26 111.2(4)
F5^ P2 F1^ 92.6(16)
F5^ P2 F3 143.2(13)
F1^ P2 F3 124.1(13)
F5^ P2 F4 78.0(9)
F1^ P2 F4 102.5(8)
F3 P2 F4 91.9(3)
F5^ P2 F3^ 174.0(12)
F1^ P2 F3^ 91.1(16)
F3 P2 F3^ 33.3(10)
F4 P2 F3^ 96.6(8)
F5^ P2 F1 124.9(13)
F1^ P2 F1 39.9(12)
F3 P2 F1 88.9(4)
F4 P2 F1 86.6(3)
F3^ P2 F1 56.6(11)
F5^ P2 F6^ 95.9(17)
F1^ P2 F6^ 170.8(18)
F3 P2 F6^ 47.3(10)
F4 P2 F6^ 76.0(8)
F3^ P2 F6^ 80.1(15)
F1 P2 F6^ 131.0(12)
F5^ P2 F5 38.9(11)
F1^ P2 F5 53.8(13)
F3 P2 F5 177.2(4)
F4 P2 F5 90.6(3)
F3^ P2 F5 144.9(12)
F1 P2 F5 89.8(3)
F6^ P2 F5 134.8(12)
F5^ P2 F6 54.3(12)
F1^ P2 F6 138.9(14)
F3 P2 F6 92.1(4)
F4 P2 F6 94.1(2)
F3^ P2 F6 124.3(12)
F1 P2 F6 178.7(3)
F6^ P2 F6 50.2(11)
F5 P2 F6 89.1(3)
F5^ P2 F2 101.8(9)
F1^ P2 F2 78.1(8)
F3 P2 F2 88.0(3)
F4 P2 F2 179.4(2)
F3^ P2 F2 83.6(8)
F1 P2 F2 94.0(3)
F6^ P2 F2 103.5(8)
F5 P2 F2 89.5(3)
F6 P2 F2 85.2(2)

loop_
_geom_bond_atom_site_label_1
_geom_bond_atom_site_label_2
_geom_bond_distance
Rh C21 2.127(4)
Rh C20 2.151(4)
Rh P1 2.2646(10)
Rh C1 2.295(4)
Rh C4 2.327(4)
Rh C3 2.330(4)
Rh C2 2.330(4)
Rh C6 2.334(4)
Rh C5 2.355(4)
P1 C9 1.826(4)
P1 C10 1.841(4)
P1 C11 1.860(5)
C1 C2 1.401(6)
C1 C6 1.416(6)
C1 C7 1.507(6)
C2 C3 1.399(6)
C3 C4 1.400(7)
C4 C5 1.410(7)
C5 C6 1.401(7)
C7 C8 1.522(7)
C8 C9 1.524(6)
C10 C12 1.522(6)
C10 C13 1.538(6)
C11 C14 1.523(6)
C11 C15 1.538(7)
C20 C21 1.403(6)
C20 C27 1.510(6)
C21 C22 1.506(6)
C22 C23 1.529(6)
C23 C24 1.514(8)
C24 C25 1.523(10)
C25 C26 1.525(8)
C26 C27 1.533(7)
P2 F5^ 1.493(18)
P2 F1^ 1.499(19)
P2 F3 1.558(5)
P2 F4 1.566(3)
P2 F3^ 1.57(2)
P2 F1 1.573(4)
P2 F6^ 1.577(18)
P2 F5 1.579(5)
P2 F6 1.584(4)
P2 F2 1.589(3)

loop_
_geom_torsion_atom_site_label_1
_geom_torsion_atom_site_label_2
_geom_torsion_atom_site_label_3
_geom_torsion_atom_site_label_4
_geom_torsion
C21 Rh P1 C9 -147.5(2)
C20 Rh P1 C9 174.9(2)
C1 Rh P1 C9 5.2(2)
C4 Rh P1 C9 53.2(4)
C3 Rh P1 C9 -36.3(3)
C2 Rh P1 C9 -24.6(2)
C6 Rh P1 C9 40.5(2)
C5 Rh P1 C9 64.2(2)
C21 Rh P1 C10 95.9(2)
C20 Rh P1 C10 58.31(19)
C1 Rh P1 C10 -111.38(19)
C4 Rh P1 C10 -63.4(4)
C3 Rh P1 C10 -152.9(3)
C2 Rh P1 C10 -141.19(19)
C6 Rh P1 C10 -76.10(19)
C5 Rh P1 C10 -52.4(2)
C21 Rh P1 C11 -28.6(2)
C20 Rh P1 C11 -66.2(2)
C1 Rh P1 C11 124.1(2)
C4 Rh P1 C11 172.0(4)
C3 Rh P1 C11 82.5(3)
C2 Rh P1 C11 94.3(2)
C6 Rh P1 C11 159.4(2)
C5 Rh P1 C11 -176.9(2)
C21 Rh C1 C2 -21.6(4)
C20 Rh C1 C2 136.6(8)
P1 Rh C1 C2 -128.5(2)
C4 Rh C1 C2 64.2(3)
C3 Rh C1 C2 28.7(2)
C6 Rh C1 C2 128.2(4)
C5 Rh C1 C2 99.8(3)
C21 Rh C1 C6 -149.8(3)
C20 Rh C1 C6 8.4(9)
P1 Rh C1 C6 103.3(2)
C4 Rh C1 C6 -64.0(3)
C3 Rh C1 C6 -99.5(3)
C2 Rh C1 C6 -128.2(4)
C5 Rh C1 C6 -28.4(3)
C21 Rh C1 C7 93.4(5)
C20 Rh C1 C7 -108.4(8)
P1 Rh C1 C7 -13.5(4)
C4 Rh C1 C7 179.2(4)
C3 Rh C1 C7 143.7(4)
C2 Rh C1 C7 115.0(5)
C6 Rh C1 C7 -116.8(5)
C5 Rh C1 C7 -145.2(4)
C6 C1 C2 C3 4.4(6)
C7 C1 C2 C3 -179.3(4)
Rh C1 C2 C3 -55.6(3)
C6 C1 C2 Rh 60.0(3)
C7 C1 C2 Rh -123.8(4)
C21 Rh C2 C3 -60.0(3)
C20 Rh C2 C3 -33.6(5)
P1 Rh C2 C3 -169.3(2)
C1 Rh C2 C3 131.5(4)
C4 Rh C2 C3 29.0(3)
C6 Rh C2 C3 100.5(3)
C5 Rh C2 C3 64.9(3)
C21 Rh C2 C1 168.6(2)
C20 Rh C2 C1 -165.1(3)
P1 Rh C2 C1 59.2(3)
C4 Rh C2 C1 -102.5(3)
C3 Rh C2 C1 -131.5(4)
C6 Rh C2 C1 -31.0(2)
C5 Rh C2 C1 -66.5(3)
C1 C2 C3 C4 -1.5(6)
Rh C2 C3 C4 -56.4(4)
C1 C2 C3 Rh 54.9(3)
C21 Rh C3 C2 129.3(3)
C20 Rh C3 C2 162.3(3)
P1 Rh C3 C2 18.8(4)
C1 Rh C3 C2 -29.0(2)
C4 Rh C3 C2 -131.2(4)
C6 Rh C3 C2 -65.7(3)
C5 Rh C3 C2 -101.4(3)
C21 Rh C3 C4 -99.6(3)
C20 Rh C3 C4 -66.5(3)
P1 Rh C3 C4 150.0(2)
C1 Rh C3 C4 102.2(3)
C2 Rh C3 C4 131.2(4)
C6 Rh C3 C4 65.4(3)
C5 Rh C3 C4 29.8(3)
C2 C3 C4 C5 -1.9(6)
Rh C3 C4 C5 -58.4(4)
C2 C3 C4 Rh 56.5(4)
C21 Rh C4 C3 86.2(3)
C20 Rh C4 C3 125.4(3)
P1 Rh C4 C3 -114.8(4)
C1 Rh C4 C3 -64.7(3)
C2 Rh C4 C3 -29.0(3)
C6 Rh C4 C3 -100.8(3)
C5 Rh C4 C3 -129.9(4)
C21 Rh C4 C5 -143.9(3)
C20 Rh C4 C5 -104.8(3)
P1 Rh C4 C5 15.1(6)
C1 Rh C4 C5 65.2(3)
C3 Rh C4 C5 129.9(4)
C2 Rh C4 C5 100.9(3)
C6 Rh C4 C5 29.1(3)
C3 C4 C5 C6 2.4(6)
Rh C4 C5 C6 -55.5(4)
C3 C4 C5 Rh 57.9(4)
C21 Rh C5 C6 177.9(2)
C20 Rh C5 C6 -144.5(3)
P1 Rh C5 C6 -43.8(3)
C1 Rh C5 C6 29.0(2)
C4 Rh C5 C6 130.8(4)
C3 Rh C5 C6 101.0(3)
C2 Rh C5 C6 65.3(3)
C21 Rh C5 C4 47.1(3)
C20 Rh C5 C4 84.7(3)
P1 Rh C5 C4 -174.5(2)
C1 Rh C5 C4 -101.7(3)
C3 Rh C5 C4 -29.7(3)
C2 Rh C5 C4 -65.5(3)
C6 Rh C5 C4 -130.8(4)
C4 C5 C6 C1 0.5(6)
Rh C5 C6 C1 -54.8(4)
C4 C5 C6 Rh 55.3(4)
C2 C1 C6 C5 -3.9(6)
C7 C1 C6 C5 179.9(4)
Rh C1 C6 C5 56.1(4)
C2 C1 C6 Rh -60.0(3)
C7 C1 C6 Rh 123.8(4)
C21 Rh C6 C5 -5.6(6)
C20 Rh C6 C5 50.3(3)
P1 Rh C6 C5 146.6(2)
C1 Rh C6 C5 -131.8(4)
C4 Rh C6 C5 -29.3(3)
C3 Rh C6 C5 -65.3(3)
C2 Rh C6 C5 -101.2(3)
C21 Rh C6 C1 126.2(5)
C20 Rh C6 C1 -177.9(2)
P1 Rh C6 C1 -81.5(2)
C4 Rh C6 C1 102.5(3)
C3 Rh C6 C1 66.6(2)
C2 Rh C6 C1 30.6(2)
C5 Rh C6 C1 131.8(4)
C2 C1 C7 C8 73.2(5)
C6 C1 C7 C8 -110.6(5)
Rh C1 C7 C8 -18.1(6)
C1 C7 C8 C9 68.3(5)
C7 C8 C9 P1 -79.8(5)
C10 P1 C9 C8 156.8(4)
C11 P1 C9 C8 -96.5(4)
Rh P1 C9 C8 33.9(4)
C9 P1 C10 C12 -80.0(4)
C11 P1 C10 C12 174.9(3)
Rh P1 C10 C12 41.1(4)
C9 P1 C10 C13 46.6(4)
C11 P1 C10 C13 -58.5(4)
Rh P1 C10 C13 167.7(3)
C9 P1 C11 C14 71.9(4)
C10 P1 C11 C14 178.7(3)
Rh P1 C11 C14 -51.8(4)
C9 P1 C11 C15 -159.0(3)
C10 P1 C11 C15 -52.2(4)
Rh P1 C11 C15 77.2(4)
P1 Rh C20 C21 101.1(2)
C1 Rh C20 C21 -163.4(7)
C4 Rh C20 C21 -93.3(3)
C3 Rh C20 C21 -60.8(3)
C2 Rh C20 C21 -39.5(4)
C6 Rh C20 C21 -156.6(2)
C5 Rh C20 C21 -129.1(3)
C21 Rh C20 C27 119.7(4)
P1 Rh C20 C27 -139.3(3)
C1 Rh C20 C27 -43.7(10)
C4 Rh C20 C27 26.3(3)
C3 Rh C20 C27 58.8(4)
C2 Rh C20 C27 80.2(5)
C6 Rh C20 C27 -36.9(4)
C5 Rh C20 C27 -9.4(4)
C27 C20 C21 C22 3.6(6)
Rh C20 C21 C22 111.6(4)
C27 C20 C21 Rh -108.0(4)
P1 Rh C21 C20 -79.3(2)
C1 Rh C21 C20 173.8(3)
C4 Rh C21 C20 94.8(3)
C3 Rh C21 C20 130.0(2)
C2 Rh C21 C20 160.0(2)
C6 Rh C21 C20 73.4(6)
C5 Rh C21 C20 69.4(3)
C20 Rh C21 C22 -117.9(4)
P1 Rh C21 C22 162.8(3)
C1 Rh C21 C22 55.9(5)
C4 Rh C21 C22 -23.2(4)
C3 Rh C21 C22 12.1(4)
C2 Rh C21 C22 42.0(4)
C6 Rh C21 C22 -44.5(7)
C5 Rh C21 C22 -48.6(4)
C20 C21 C22 C23 90.0(5)
Rh C21 C22 C23 175.2(3)
C21 C22 C23 C24 -47.4(6)
C22 C23 C24 C25 -57.8(7)
C23 C24 C25 C26 102.3(5)
C24 C25 C26 C27 -68.6(6)
C21 C20 C27 C26 -86.0(5)
Rh C20 C27 C26 -168.4(3)
C25 C26 C27 C20 73.2(6)
